data_2232530
loop_
_publ_author_name
'Qiu, Qi-Ming'
'Yang, Wei'
'Li, Zhong-Feng'
'Jin, Qiong-Hua'
'Zhang, Cun-Lin'

_publ_section_title
;
 Tris(2,2'-bi-1<i>H</i>-imidazole-\k^2^<i>N</i>^3^,<i>N</i>^3'^)nickel(II)
 dinitrate <i>N</i>,<i>N</i>-dimethylformamide monosolvate
;
_journal_coeditor_code ZK2032
_journal_issue 11
_journal_name_full 'Acta Crystallographica Section E'
_journal_page_first m1589
_journal_page_last m1590
_journal_paper_doi 10.1107/S1600536811043030
_journal_volume 67
_journal_year 2011
_chemical_formula_iupac '[Ni (C6 H6 N4)3] (N O3)2, C3 H7 N O'
_chemical_formula_moiety 'C18 H18 N12 Ni 2+, 2(N O3 -), C3 H7 N O'
_chemical_formula_sum 'C21 H25 N15 Ni O7'
_chemical_formula_weight 658.27
_chemical_name_systematic
;
Tris(2,2'-bi-1<i>H</i>-imidazole-\k^2^<i>N</i>^3^,<i>N</i>^3'^)nickel(II)
dinitrate <i>N</i>,<i>N</i>-dimethylformamide monosolvate
;
_space_group_IT_number 9
_symmetry_cell_setting monoclinic
_symmetry_space_group_name_Hall 'C -2yc'
_symmetry_space_group_name_H-M 'C 1 c 1'
_atom_sites_solution_hydrogens geom
_atom_sites_solution_primary direct
_atom_sites_solution_secondary difmap
_audit_creation_method SHELXL-97
_cell_angle_alpha 90.00
_cell_angle_beta 90.5280(10)
_cell_angle_gamma 90.00
_cell_formula_units_Z 4
_cell_length_a 12.2150(11)
_cell_length_b 20.864(2)
_cell_length_c 12.1080(12)
_cell_measurement_reflns_used 1160
_cell_measurement_temperature 298(2)
_cell_measurement_theta_max 17.311
_cell_measurement_theta_min 2.54
_cell_volume 3085.6(5)
_computing_cell_refinement 'SAINT-Plus (Bruker, 2007)'
_computing_data_collection 'SMART (Bruker, 2007)'
_computing_data_reduction 'SAINT-Plus (Bruker, 2007)'
_computing_molecular_graphics 'SHELXTL (Sheldrick, 2008)'
_computing_publication_material 'SHELXTL (Sheldrick, 2008)'
_computing_structure_refinement 'SHELXL97 (Sheldrick, 2008)'
_computing_structure_solution 'SHELXS97 (Sheldrick, 2008)'
_diffrn_ambient_temperature 298(2)
_diffrn_measured_fraction_theta_full 0.986
_diffrn_measured_fraction_theta_max 0.986
_diffrn_measurement_device_type 'Bruker SMART CCD area-detector'
_diffrn_measurement_method 'phi and omega scans'
_diffrn_radiation_monochromator graphite
_diffrn_radiation_source 'fine-focus sealed tube'
_diffrn_radiation_type MoK\a
_diffrn_radiation_wavelength 0.71073
_diffrn_reflns_av_R_equivalents 0.1314
_diffrn_reflns_av_sigmaI/netI 0.2056
_diffrn_reflns_limit_h_max 14
_diffrn_reflns_limit_h_min -14
_diffrn_reflns_limit_k_max 24
_diffrn_reflns_limit_k_min -23
_diffrn_reflns_limit_l_max 13
_diffrn_reflns_limit_l_min -14
_diffrn_reflns_number 7496
_diffrn_reflns_theta_full 25.02
_diffrn_reflns_theta_max 25.02
_diffrn_reflns_theta_min 2.57
_diffrn_standards_number 0
_exptl_absorpt_coefficient_mu 0.693
_exptl_absorpt_correction_T_max 0.9214
_exptl_absorpt_correction_T_min 0.7884
_exptl_absorpt_correction_type multi-scan
_exptl_absorpt_process_details '(SADABS; Bruker, 2007)'
_exptl_crystal_colour purple
_exptl_crystal_density_diffrn 1.417
_exptl_crystal_density_method 'not measured'
_exptl_crystal_description block
_exptl_crystal_F_000 1360
_exptl_crystal_size_max 0.36
_exptl_crystal_size_mid 0.19
_exptl_crystal_size_min 0.12
_refine_diff_density_max 0.544
_refine_diff_density_min -0.614
_refine_ls_abs_structure_details 'Flack (1983), <b>1549 Friedel pairs</b>'
_refine_ls_abs_structure_Flack 0.00(6)
_refine_ls_extinction_method none
_refine_ls_goodness_of_fit_ref 1.056
_refine_ls_hydrogen_treatment constr
_refine_ls_matrix_type full
_refine_ls_number_parameters 437
_refine_ls_number_reflns 4289
_refine_ls_number_restraints 3
_refine_ls_restrained_S_all 1.055
_refine_ls_R_factor_all 0.1911
_refine_ls_R_factor_gt 0.1093
_refine_ls_shift/su_max 0.001
_refine_ls_shift/su_mean 0.000
_refine_ls_structure_factor_coef Fsqd
_refine_ls_weighting_details 'calc w=1/[\s^2^(Fo^2^)+(0.1170P)^2^+0.0000P] where P=(Fo^2^+2Fc^2^)/3'
_refine_ls_weighting_scheme calc
_refine_ls_wR_factor_gt 0.2433
_refine_ls_wR_factor_ref 0.2764
_reflns_number_gt 1969
_reflns_number_total 4289
_reflns_threshold_expression I>2sigma(I)
_cod_data_source_file zk2032.cif
_cod_data_source_block I
_cod_original_sg_symbol_H-M 'C c'
_cod_database_code 2232530
_cod_database_fobs_code 2232530

loop_
_symmetry_equiv_pos_as_xyz
'x, y, z'
'x, -y, z+1/2'
'x+1/2, y+1/2, z'
'x+1/2, -y+1/2, z+1/2'

loop_
_atom_site_type_symbol
_atom_site_label
_atom_site_fract_x
_atom_site_fract_y
_atom_site_fract_z
_atom_site_U_iso_or_equiv
_atom_site_adp_type
_atom_site_calc_flag
_atom_site_refinement_flags
_atom_site_occupancy
_atom_site_symmetry_multiplicity
_atom_site_disorder_assembly
_atom_site_disorder_group
Ni Ni1 0.6556(2) 0.33319(8) 0.3945(2) 0.0423(5) Uani d . 1 1 . .
N N1 0.7111(15) 0.2490(8) 0.3170(16) 0.065(5) Uani d . 1 1 . .
N N2 0.6946(14) 0.1433(8) 0.3119(16) 0.075(5) Uani d . 1 1 . .
H H2 0.6816 0.1045 0.3317 0.090 Uiso calc R 1 1 . .
N N3 0.6035(15) 0.2688(8) 0.5051(14) 0.062(5) Uani d . 1 1 . .
N N4 0.5823(19) 0.1662(7) 0.5541(19) 0.072(6) Uani d . 1 1 . .
H H4 0.5800 0.1251 0.5481 0.086 Uiso calc R 1 1 . .
N N5 0.5220(19) 0.3337(7) 0.2926(18) 0.068(6) Uani d . 1 1 . .
N N6 0.3559(17) 0.3726(9) 0.2553(18) 0.085(6) Uani d . 1 1 . .
H H6 0.2946 0.3922 0.2640 0.102 Uiso calc R 1 1 . .
N N7 0.5692(17) 0.4055(8) 0.4700(15) 0.067(5) Uani d . 1 1 . .
N N8 0.4052(15) 0.4534(8) 0.4806(16) 0.079(6) Uani d . 1 1 . .
H H8 0.3384 0.4638 0.4666 0.095 Uiso calc R 1 1 . .
N N9 0.7373(16) 0.3892(8) 0.2801(16) 0.065(5) Uani d . 1 1 . .
N N10 0.8848(15) 0.4446(7) 0.2328(16) 0.067(5) Uani d . 1 1 . .
H H10 0.9503 0.4596 0.2342 0.081 Uiso calc R 1 1 . .
N N11 0.7983(16) 0.3544(8) 0.4856(16) 0.064(5) Uani d . 1 1 . .
N N12 0.9522(14) 0.4110(8) 0.4904(17) 0.076(5) Uani d . 1 1 . .
H H12 1.0047 0.4360 0.4712 0.091 Uiso calc R 1 1 . .
N N13 0.161(2) 0.4854(9) 0.0305(15) 0.072(5) Uani d . 1 1 . .
N N14 0.154(2) 0.4795(11) 0.2929(17) 0.081(6) Uani d . 1 1 . .
N N15 0.102(8) 0.110(4) 0.383(5) 0.103(14) Uani d P 0.341(16) 1 A 1
N N16 0.103(6) 0.237(4) 0.409(5) 0.103(14) Uani d P 0.350(17) 1 B 2
N N17 0.266(9) 0.186(4) 0.395(7) 0.103(14) Uani d P 0.309(19) 1 C 3
O O1 0.0657(16) 0.4662(7) 0.0412(16) 0.102(5) Uani d . 1 1 . .
O O2 0.1804(15) 0.5453(8) 0.0304(14) 0.093(5) Uani d . 1 1 . .
O O3 0.2365(15) 0.4472(8) 0.0272(12) 0.098(5) Uani d . 1 1 . .
O O4 0.2461(15) 0.5046(7) 0.2861(11) 0.081(4) Uani d . 1 1 . .
O O5 0.0835(15) 0.5192(7) 0.2951(14) 0.091(5) Uani d . 1 1 . .
O O6 0.1376(15) 0.4256(8) 0.2796(14) 0.097(5) Uani d . 1 1 . .
O O7 0.266(6) 0.077(3) 0.364(4) 0.104(11) Uani d P 0.341(16) 1 A 1
O O8 -0.002(5) 0.155(3) 0.400(4) 0.104(11) Uani d P 0.350(17) 1 B 2
O O9 0.358(5) 0.104(3) 0.352(5) 0.104(11) Uani d P 0.309(19) 1 C 3
C C1 0.6771(18) 0.1972(8) 0.3734(19) 0.066(6) Uani d . 1 1 . .
C C2 0.737(3) 0.1628(11) 0.212(3) 0.089(9) Uani d . 1 1 . .
H H2B 0.7517 0.1368 0.1521 0.107 Uiso calc R 1 1 . .
C C3 0.7530(18) 0.2277(10) 0.219(2) 0.071(6) Uani d . 1 1 . .
H H3 0.7867 0.2530 0.1663 0.086 Uiso calc R 1 1 . .
C C4 0.6245(18) 0.2077(10) 0.4790(18) 0.068(6) Uani d . 1 1 . .
C C5 0.5439(16) 0.2016(10) 0.6411(19) 0.074(6) Uani d . 1 1 . .
H H5 0.5196 0.1846 0.7075 0.089 Uiso calc R 1 1 . .
C C6 0.5468(17) 0.2652(10) 0.6160(18) 0.074(6) Uani d . 1 1 . .
H H6A 0.5199 0.2991 0.6577 0.089 Uiso calc R 1 1 . .
C C7 0.446(2) 0.3781(10) 0.321(2) 0.075(7) Uani d . 1 1 . .
C C8 0.380(2) 0.3300(10) 0.173(2) 0.088(7) Uani d . 1 1 . .
H H8A 0.3379 0.3212 0.1104 0.106 Uiso calc R 1 1 . .
C C9 0.479(2) 0.3029(11) 0.2000(19) 0.083(7) Uani d . 1 1 . .
H H9 0.5120 0.2692 0.1626 0.099 Uiso calc R 1 1 . .
C C10 0.469(2) 0.4126(10) 0.422(2) 0.073(7) Uani d . 1 1 . .
C C11 0.469(2) 0.4745(10) 0.567(2) 0.080(7) Uani d . 1 1 . .
H H11 0.4484 0.5041 0.6199 0.096 Uiso calc R 1 1 . .
C C12 0.5682(19) 0.4447(9) 0.5607(19) 0.071(6) Uani d . 1 1 . .
H H12A 0.6259 0.4501 0.6105 0.085 Uiso calc R 1 1 . .
C C13 0.833(2) 0.4131(9) 0.317(2) 0.064(6) Uani d . 1 1 . .
C C14 0.8125(19) 0.4477(10) 0.147(2) 0.082(6) Uani d . 1 1 . .
H H14 0.8234 0.4689 0.0801 0.099 Uiso calc R 1 1 . .
C C15 0.7209(19) 0.4138(9) 0.1757(19) 0.073(6) Uani d . 1 1 . .
H H15 0.6584 0.4085 0.1324 0.088 Uiso calc R 1 1 . .
C C16 0.8647(18) 0.3931(10) 0.427(2) 0.062(6) Uani d . 1 1 . .
C C17 0.9403(19) 0.3817(11) 0.591(2) 0.077(7) Uani d . 1 1 . .
H H17 0.9886 0.3849 0.6504 0.092 Uiso calc R 1 1 . .
C C18 0.8452(18) 0.3468(9) 0.5885(19) 0.071(6) Uani d . 1 1 . .
H H18 0.8174 0.3224 0.6461 0.086 Uiso calc R 1 1 . .
C C19 0.176(8) 0.065(3) 0.405(7) 0.097(15) Uani d P 0.341(16) 1 A 1
H H19 0.1619 0.0286 0.4466 0.117 Uiso calc PR 0.341(16) 1 A 1
C C20 0.126(11) 0.178(6) 0.403(10) 0.10(2) Uani d P 0.341(16) 1 A 1
H H20A 0.1347 0.1849 0.4811 0.143 Uiso calc PR 0.341(16) 1 A 1
H H20B 0.0657 0.2034 0.3760 0.143 Uiso calc PR 0.341(16) 1 A 1
H H20C 0.1914 0.1899 0.3657 0.143 Uiso calc PR 0.341(16) 1 A 1
C C21 -0.015(7) 0.094(4) 0.373(6) 0.100(14) Uani d P 0.341(16) 1 A 1
H H21A -0.0309 0.0804 0.2988 0.150 Uiso calc PR 0.341(16) 1 A 1
H H21B -0.0573 0.1315 0.3897 0.150 Uiso calc PR 0.341(16) 1 A 1
H H21C -0.0325 0.0604 0.4236 0.150 Uiso calc PR 0.341(16) 1 A 1
C C22 0.001(7) 0.214(4) 0.413(6) 0.097(15) Uani d P 0.350(17) 1 B 2
H H22 -0.0604 0.2396 0.4246 0.117 Uiso calc PR 0.350(17) 1 B 2
C C23 0.195(11) 0.192(7) 0.390(9) 0.10(2) Uani d P 0.350(17) 1 B 2
H H23A 0.1675 0.1534 0.3550 0.143 Uiso calc PR 0.350(17) 1 B 2
H H23B 0.2286 0.1809 0.4591 0.143 Uiso calc PR 0.350(17) 1 B 2
H H23C 0.2477 0.2116 0.3427 0.143 Uiso calc PR 0.350(17) 1 B 2
C C24 0.135(6) 0.296(3) 0.467(6) 0.100(14) Uani d P 0.350(17) 1 B 2
H H24A 0.0830 0.3288 0.4518 0.150 Uiso calc PR 0.350(17) 1 B 2
H H24B 0.2063 0.3088 0.4425 0.150 Uiso calc PR 0.350(17) 1 B 2
H H24C 0.1380 0.2875 0.5452 0.150 Uiso calc PR 0.350(17) 1 B 2
C C25 0.364(9) 0.159(5) 0.392(7) 0.097(15) Uani d P 0.309(19) 1 C 3
H H25 0.4286 0.1781 0.4163 0.117 Uiso calc PR 0.309(19) 1 C 3
C C26 0.166(12) 0.147(6) 0.386(12) 0.10(2) Uani d P 0.309(19) 1 C 3
H H26A 0.1795 0.1111 0.3375 0.143 Uiso calc PR 0.309(19) 1 C 3
H H26B 0.1077 0.1725 0.3559 0.143 Uiso calc PR 0.309(19) 1 C 3
H H26C 0.1463 0.1313 0.4574 0.143 Uiso calc PR 0.309(19) 1 C 3
C C27 0.251(8) 0.256(4) 0.397(6) 0.100(14) Uani d P 0.309(19) 1 C 3
H H27A 0.2538 0.2709 0.4717 0.150 Uiso calc PR 0.309(19) 1 C 3
H H27B 0.1813 0.2663 0.3645 0.150 Uiso calc PR 0.309(19) 1 C 3
H H27C 0.3081 0.2760 0.3552 0.150 Uiso calc PR 0.309(19) 1 C 3

loop_
_atom_site_aniso_label
_atom_site_aniso_U_11
_atom_site_aniso_U_22
_atom_site_aniso_U_33
_atom_site_aniso_U_12
_atom_site_aniso_U_13
_atom_site_aniso_U_23
Ni1 0.0549(11) 0.0431(10) 0.0289(10) 0.0010(13) -0.0019(7) -0.0009(13)
N1 0.083(13) 0.054(10) 0.059(13) -0.001(9) 0.002(9) -0.003(10)
N2 0.113(15) 0.051(9) 0.061(12) 0.011(8) 0.017(10) -0.010(9)
N3 0.084(12) 0.052(10) 0.051(12) -0.004(8) 0.005(9) -0.002(8)
N4 0.108(18) 0.052(11) 0.055(14) -0.008(10) 0.012(12) 0.015(10)
N5 0.084(13) 0.059(10) 0.061(13) 0.010(10) -0.014(10) -0.009(9)
N6 0.096(15) 0.088(14) 0.072(15) 0.023(12) -0.014(13) -0.004(11)
N7 0.084(15) 0.058(10) 0.058(13) 0.007(9) 0.001(10) -0.002(9)
N8 0.094(14) 0.077(11) 0.067(14) 0.039(10) 0.001(11) -0.012(10)
N9 0.073(13) 0.056(10) 0.066(14) -0.003(8) -0.001(10) 0.004(9)
N10 0.069(13) 0.062(10) 0.071(14) -0.014(9) 0.005(10) 0.006(10)
N11 0.076(14) 0.053(9) 0.061(13) -0.004(9) -0.014(11) 0.000(9)
N12 0.070(12) 0.075(12) 0.084(15) -0.018(9) -0.011(10) -0.008(11)
N13 0.096(17) 0.057(12) 0.064(13) -0.004(12) 0.018(11) 0.023(9)
N14 0.101(18) 0.073(15) 0.071(15) -0.011(15) -0.015(12) -0.006(12)
N15 0.14(4) 0.11(3) 0.05(2) 0.01(3) -0.01(3) 0.03(2)
N16 0.14(4) 0.11(3) 0.05(2) 0.01(3) -0.01(3) 0.03(2)
N17 0.14(4) 0.11(3) 0.05(2) 0.01(3) -0.01(3) 0.03(2)
O1 0.114(15) 0.084(11) 0.107(15) 0.007(10) 0.011(11) 0.028(10)
O2 0.121(14) 0.074(10) 0.085(12) -0.001(9) -0.003(10) 0.013(9)
O3 0.131(14) 0.097(11) 0.065(11) 0.043(11) -0.005(9) 0.027(8)
O4 0.107(13) 0.083(10) 0.054(10) 0.006(10) -0.009(9) 0.011(8)
O5 0.111(13) 0.066(9) 0.094(14) 0.036(9) 0.010(10) -0.012(8)
O6 0.124(14) 0.088(11) 0.080(13) -0.002(11) -0.006(10) 0.015(10)
O7 0.14(4) 0.11(3) 0.056(18) 0.00(2) -0.01(2) 0.032(18)
O8 0.14(4) 0.11(3) 0.056(18) 0.00(2) -0.01(2) 0.032(18)
O9 0.14(4) 0.11(3) 0.056(18) 0.00(2) -0.01(2) 0.032(18)
C1 0.092(19) 0.050(10) 0.057(18) 0.008(11) 0.004(13) -0.002(11)
C2 0.12(3) 0.072(18) 0.07(2) 0.011(13) 0.013(17) -0.006(14)
C3 0.100(17) 0.058(14) 0.056(16) 0.010(11) 0.008(12) -0.006(11)
C4 0.089(16) 0.061(14) 0.054(16) -0.002(11) 0.002(12) 0.004(12)
C5 0.101(17) 0.061(13) 0.060(15) 0.004(11) 0.030(12) 0.008(11)
C6 0.101(17) 0.063(13) 0.058(15) 0.001(11) 0.019(12) 0.000(10)
C7 0.084(19) 0.069(14) 0.071(18) 0.011(13) -0.008(14) -0.014(12)
C8 0.101(19) 0.083(15) 0.081(17) 0.022(15) -0.014(14) -0.007(15)
C9 0.096(18) 0.078(15) 0.074(18) 0.017(13) -0.009(14) -0.005(13)
C10 0.086(18) 0.067(13) 0.066(17) 0.026(12) 0.008(13) -0.006(12)
C11 0.10(2) 0.072(14) 0.066(17) 0.024(13) 0.008(14) -0.010(12)
C12 0.098(17) 0.056(12) 0.059(15) 0.027(12) 0.004(12) -0.010(11)
C13 0.073(16) 0.053(11) 0.066(17) -0.004(11) 0.004(13) -0.004(11)
C14 0.088(17) 0.082(15) 0.077(18) -0.022(13) 0.007(14) 0.004(13)
C15 0.090(16) 0.064(13) 0.066(16) -0.015(11) 0.001(12) 0.000(11)
C16 0.067(15) 0.056(13) 0.064(16) -0.012(10) -0.002(12) -0.006(11)
C17 0.073(16) 0.075(14) 0.083(19) -0.012(12) -0.018(13) -0.011(14)
C18 0.078(16) 0.063(12) 0.073(16) 0.001(11) -0.017(12) -0.002(11)
C19 0.14(5) 0.10(3) 0.05(3) 0.01(3) -0.01(3) 0.03(3)
C20 0.14(7) 0.11(6) 0.04(3) 0.01(5) -0.02(4) 0.04(4)
C21 0.14(4) 0.11(3) 0.05(3) 0.01(3) -0.01(2) 0.03(3)
C22 0.14(5) 0.10(3) 0.05(3) 0.01(3) -0.01(3) 0.03(3)
C23 0.14(7) 0.11(6) 0.04(3) 0.01(5) -0.02(4) 0.04(4)
C24 0.14(4) 0.11(3) 0.05(3) 0.01(3) -0.01(2) 0.03(3)
C25 0.14(5) 0.10(3) 0.05(3) 0.01(3) -0.01(3) 0.03(3)
C26 0.14(7) 0.11(6) 0.04(3) 0.01(5) -0.02(4) 0.04(4)
C27 0.14(4) 0.11(3) 0.05(3) 0.01(3) -0.01(2) 0.03(3)

loop_
_atom_type_symbol
_atom_type_description
_atom_type_scat_dispersion_real
_atom_type_scat_dispersion_imag
_atom_type_scat_source
C C 0.0033 0.0016 'International Tables Vol C Tables 4.2.6.8 and 6.1.1.4'
H H 0.0000 0.0000 'International Tables Vol C Tables 4.2.6.8 and 6.1.1.4'
N N 0.0061 0.0033 'International Tables Vol C Tables 4.2.6.8 and 6.1.1.4'
O O 0.0106 0.0060 'International Tables Vol C Tables 4.2.6.8 and 6.1.1.4'
Ni Ni 0.3393 1.1124 'International Tables Vol C Tables 4.2.6.8 and 6.1.1.4'

loop_
_geom_angle_atom_site_label_1
_geom_angle_atom_site_label_2
_geom_angle_atom_site_label_3
_geom_angle
N3 Ni1 N5 98.6(8)
N3 Ni1 N7 91.5(8)
N5 Ni1 N7 81.6(8)
N3 Ni1 N9 168.8(8)
N5 Ni1 N9 88.9(8)
N7 Ni1 N9 97.8(6)
N3 Ni1 N11 93.3(7)
N5 Ni1 N11 166.6(7)
N7 Ni1 N11 92.2(8)
N9 Ni1 N11 80.2(8)
N3 Ni1 N1 81.1(7)
N5 Ni1 N1 89.7(7)
N7 Ni1 N1 167.6(8)
N9 Ni1 N1 90.8(7)
N11 Ni1 N1 98.1(7)
C1 N1 C3 107.2(17)
C1 N1 Ni1 110.0(15)
C3 N1 Ni1 141.4(15)
C1 N2 C2 107.2(17)
C1 N2 H2 126.4
C2 N2 H2 126.4
C4 N3 C6 104.5(18)
C4 N3 Ni1 114.7(15)
C6 N3 Ni1 140.7(13)
C4 N4 C5 107.7(16)
C4 N4 H4 126.1
C5 N4 H4 126.1
C7 N5 C9 105(2)
C7 N5 Ni1 113.4(16)
C9 N5 Ni1 141.2(17)
C7 N6 C8 107(2)
C7 N6 H6 126.3
C8 N6 H6 126.3
C10 N7 C12 105.4(19)
C10 N7 Ni1 110.6(15)
C12 N7 Ni1 143.3(16)
C10 N8 C11 106(2)
C10 N8 H8 127.1
C11 N8 H8 127.1
C13 N9 C15 106.4(19)
C13 N9 Ni1 114.3(16)
C15 N9 Ni1 139.1(16)
C14 N10 C13 107.1(19)
C14 N10 H10 126.5
C13 N10 H10 126.5
C16 N11 C18 107.3(19)
C16 N11 Ni1 110.4(15)
C18 N11 Ni1 142.0(17)
C16 N12 C17 107(2)
C16 N12 H12 126.6
C17 N12 H12 126.6
O3 N13 O1 120.2(19)
O3 N13 O2 120(2)
O1 N13 O2 120(2)
O6 N14 O5 124(3)
O6 N14 O4 124(3)
O5 N14 O4 111(2)
C19 N15 C21 122(8)
C19 N15 C20 121(9)
C21 N15 C20 114(8)
C22 N16 C24 122(8)
C22 N16 C23 120(9)
C24 N16 C23 114(8)
C25 N17 C27 123(10)
C25 N17 C26 120(10)
C27 N17 C26 116(10)
N1 C1 N2 109.6(18)
N1 C1 C4 117.7(18)
N2 C1 C4 132.5(18)
C3 C2 N2 107(3)
C3 C2 H2B 126.5
N2 C2 H2B 126.5
N1 C3 C2 109(3)
N1 C3 H3 125.7
C2 C3 H3 125.7
N3 C4 N4 112(2)
N3 C4 C1 116.0(19)
N4 C4 C1 132(2)
C6 C5 N4 110(2)
C6 C5 H5 125.0
N4 C5 H5 125.0
C5 C6 N3 105.0(18)
C5 C6 H6A 127.5
N3 C6 H6A 127.5
N5 C7 N6 110(2)
N5 C7 C10 115(2)
N6 C7 C10 133(3)
C9 C8 N6 107(2)
C9 C8 H8A 126.6
N6 C8 H8A 126.6
C8 C9 N5 109(2)
C8 C9 H9 125.4
N5 C9 H9 125.4
N7 C10 N8 111(2)
N7 C10 C7 118(2)
N8 C10 C7 130(2)
C12 C11 N8 108(2)
C12 C11 H11 125.8
N8 C11 H11 125.8
C11 C12 N7 109(2)
C11 C12 H12A 125.4
N7 C12 H12A 125.4
N9 C13 N10 110(2)
N9 C13 C16 115(2)
N10 C13 C16 135(2)
N10 C14 C15 108(2)
N10 C14 H14 126.2
C15 C14 H14 126.2
C14 C15 N9 108(2)
C14 C15 H15 125.8
N9 C15 H15 125.8
N11 C16 N12 110(2)
N11 C16 C13 120(2)
N12 C16 C13 130(2)
N12 C17 C18 108(2)
N12 C17 H17 125.8
C18 C17 H17 125.8
C17 C18 N11 108(2)
C17 C18 H18 126.2
N11 C18 H18 126.2
O7 C19 N15 113(8)
O7 C19 H19 123.6
N15 C19 H19 123.6
O8 C22 N16 112(8)
O8 C22 H22 124.0
N16 C22 H22 124.0
N16 C23 H23A 109.5
N16 C23 H23B 109.5
H23A C23 H23B 109.5
N16 C23 H23C 109.5
H23A C23 H23C 109.5
H23B C23 H23C 109.5
N16 C24 H24A 109.5
N16 C24 H24B 109.5
H24A C24 H24B 109.5
N16 C24 H24C 109.5
H24A C24 H24C 109.5
H24B C24 H24C 109.5
O9 C25 N17 111(10)
O9 C25 H25 124.5
N17 C25 H25 124.5

loop_
_geom_bond_atom_site_label_1
_geom_bond_atom_site_label_2
_geom_bond_distance
Ni1 N3 2.005(18)
Ni1 N5 2.04(2)
Ni1 N7 2.060(19)
Ni1 N9 2.075(19)
Ni1 N11 2.101(18)
Ni1 N1 2.106(18)
N1 C1 1.35(2)
N1 C3 1.37(3)
N2 C1 1.37(2)
N2 C2 1.38(4)
N2 H2 0.8600
N3 C4 1.34(2)
N3 C6 1.52(3)
N4 C4 1.36(3)
N4 C5 1.37(3)
N4 H4 0.8600
N5 C7 1.35(3)
N5 C9 1.39(3)
N6 C7 1.36(3)
N6 C8 1.37(3)
N6 H6 0.8600
N7 C10 1.36(3)
N7 C12 1.37(3)
N8 C10 1.36(3)
N8 C11 1.37(3)
N8 H8 0.8600
N9 C13 1.35(3)
N9 C15 1.38(3)
N10 C14 1.36(3)
N10 C13 1.37(3)
N10 H10 0.8600
N11 C16 1.35(3)
N11 C18 1.38(3)
N12 C16 1.36(2)
N12 C17 1.37(3)
N12 H12 0.8600
N13 O3 1.22(2)
N13 O1 1.23(2)
N13 O2 1.27(2)
N14 O6 1.15(2)
N14 O5 1.20(2)
N14 O4 1.24(3)
N15 C19 1.32(8)
N15 C21 1.47(11)
N15 C20 1.48(12)
N16 C22 1.33(9)
N16 C24 1.47(9)
N16 C23 1.48(13)
N17 C25 1.32(11)
N17 C27 1.47(11)
N17 C26 1.48(16)
O7 C19 1.24(10)
O8 C22 1.25(8)
O9 C25 1.24(9)
C1 C4 1.45(3)
C2 C3 1.37(3)
C2 H2B 0.9300
C3 H3 0.9300
C5 C6 1.36(3)
C5 H5 0.9300
C6 H6A 0.9300
C7 C10 1.44(3)
C8 C9 1.37(3)
C8 H8A 0.9300
C9 H9 0.9300
C11 C12 1.36(3)
C11 H11 0.9300
C12 H12A 0.9300
C13 C16 1.45(3)
C14 C15 1.37(3)
C14 H14 0.9300
C15 H15 0.9300
C17 C18 1.37(3)
C17 H17 0.9300
C18 H18 0.9300
C19 H19 0.9300
C20 H20A 0.9600
C20 H20B 0.9600
C20 H20C 0.9600
C21 H21A 0.9600
C21 H21B 0.9600
C21 H21C 0.9600
C22 H22 0.9300
C23 H23A 0.9600
C23 H23B 0.9600
C23 H23C 0.9600
C24 H24A 0.9600
C24 H24B 0.9600
C24 H24C 0.9600
C25 H25 0.9300
C26 H26A 0.9600
C26 H26B 0.9600
C26 H26C 0.9600
C27 H27A 0.9600
C27 H27B 0.9600
C27 H27C 0.9600

loop_
_geom_hbond_atom_site_label_D
_geom_hbond_atom_site_label_H
_geom_hbond_atom_site_label_A
_geom_hbond_site_symmetry_A
_geom_hbond_distance_DH
_geom_hbond_distance_HA
_geom_hbond_distance_DA
_geom_hbond_angle_DHA
N2 H2 O5 3_545 0.86 2.19 2.93(2) 144.3
N2 H2 O4 3_545 0.86 2.30 2.98(2) 136.3
N4 H4 O1 4 0.86 1.91 2.77(2) 175.8
N4 H4 O3 4 0.86 2.45 3.04(3) 126.7
N6 H6 O6 . 0.86 2.05 2.90(3) 171.2
N6 H6 O4 . 0.86 2.43 3.09(2) 133.2
N8 H8 O2 2_565 0.86 2.09 2.82(3) 141.3
N8 H8 O3 2_565 0.86 2.36 2.98(2) 129.9
N10 H10 O5 1_655 0.86 2.17 2.98(3) 155.5
N10 H10 O6 1_655 0.86 2.45 3.16(2) 140.0
N12 H12 O2 2_665 0.86 2.29 2.97(2) 135.9

loop_
_geom_torsion_atom_site_label_1
_geom_torsion_atom_site_label_2
_geom_torsion_atom_site_label_3
_geom_torsion_atom_site_label_4
_geom_torsion
N3 Ni1 N1 C1 4.9(14)
N5 Ni1 N1 C1 -93.9(15)
N7 Ni1 N1 C1 -49(4)
N9 Ni1 N1 C1 177.2(14)
N11 Ni1 N1 C1 97.0(14)
N3 Ni1 N1 C3 169(2)
N5 Ni1 N1 C3 70(2)
N7 Ni1 N1 C3 115(4)
N9 Ni1 N1 C3 -19(2)
N11 Ni1 N1 C3 -99(2)
N5 Ni1 N3 C4 87.1(16)
N7 Ni1 N3 C4 168.8(15)
N9 Ni1 N3 C4 -45(5)
N11 Ni1 N3 C4 -98.9(15)
N1 Ni1 N3 C4 -1.2(15)
N5 Ni1 N3 C6 -95(2)
N7 Ni1 N3 C6 -13(2)
N9 Ni1 N3 C6 134(4)
N11 Ni1 N3 C6 79(2)
N1 Ni1 N3 C6 177(2)
N3 Ni1 N5 C7 90.6(18)
N7 Ni1 N5 C7 0.3(18)
N9 Ni1 N5 C7 -97.8(18)
N11 Ni1 N5 C7 -63(6)
N1 Ni1 N5 C7 171.5(19)
N3 Ni1 N5 C9 -89(3)
N7 Ni1 N5 C9 -179(3)
N9 Ni1 N5 C9 83(3)
N11 Ni1 N5 C9 118(4)
N1 Ni1 N5 C9 -8(3)
N3 Ni1 N7 C10 -93.7(15)
N5 Ni1 N7 C10 4.8(15)
N9 Ni1 N7 C10 92.5(16)
N11 Ni1 N7 C10 172.9(16)
N1 Ni1 N7 C10 -41(4)
N3 Ni1 N7 C12 74(3)
N5 Ni1 N7 C12 173(3)
N9 Ni1 N7 C12 -100(2)
N11 Ni1 N7 C12 -19(3)
N1 Ni1 N7 C12 127(4)
N3 Ni1 N9 C13 -58(4)
N5 Ni1 N9 C13 169.8(15)
N7 Ni1 N9 C13 88.5(16)
N11 Ni1 N9 C13 -2.4(14)
N1 Ni1 N9 C13 -100.5(14)
N3 Ni1 N9 C15 127(4)
N5 Ni1 N9 C15 -5(2)
N7 Ni1 N9 C15 -87(2)
N11 Ni1 N9 C15 -177(2)
N1 Ni1 N9 C15 84(2)
N3 Ni1 N11 C16 172.5(15)
N5 Ni1 N11 C16 -34(6)
N7 Ni1 N11 C16 -95.9(15)
N9 Ni1 N11 C16 1.7(14)
N1 Ni1 N11 C16 91.0(15)
N3 Ni1 N11 C18 -15(2)
N5 Ni1 N11 C18 139(4)
N7 Ni1 N11 C18 77(2)
N9 Ni1 N11 C18 175(2)
N1 Ni1 N11 C18 -96(2)
C3 N1 C1 N2 -1(2)
Ni1 N1 C1 N2 168.2(14)
C3 N1 C1 C4 -177.3(19)
Ni1 N1 C1 C4 -8(2)
C2 N2 C1 N1 -2(3)
C2 N2 C1 C4 173(3)
C1 N2 C2 C3 5(3)
C1 N1 C3 C2 5(3)
Ni1 N1 C3 C2 -160(2)
N2 C2 C3 N1 -6(3)
C6 N3 C4 N4 4(2)
Ni1 N3 C4 N4 -176.8(15)
C6 N3 C4 C1 178.6(17)
Ni1 N3 C4 C1 -3(2)
C5 N4 C4 N3 -8(3)
C5 N4 C4 C1 179(2)
N1 C1 C4 N3 7(3)
N2 C1 C4 N3 -168(2)
N1 C1 C4 N4 -180(2)
N2 C1 C4 N4 5(4)
C4 N4 C5 C6 9(3)
N4 C5 C6 N3 -6(2)
C4 N3 C6 C5 1(2)
Ni1 N3 C6 C5 -177.4(17)
C9 N5 C7 N6 5(3)
Ni1 N5 C7 N6 -175.1(16)
C9 N5 C7 C10 175(2)
Ni1 N5 C7 C10 -5(3)
C8 N6 C7 N5 -9(3)
C8 N6 C7 C10 -176(3)
C7 N6 C8 C9 9(3)
N6 C8 C9 N5 -7(3)
C7 N5 C9 C8 1(3)
Ni1 N5 C9 C8 -179(2)
C12 N7 C10 N8 -2(2)
Ni1 N7 C10 N8 171.0(15)
C12 N7 C10 C7 178(2)
Ni1 N7 C10 C7 -9(3)
C11 N8 C10 N7 2(3)
C11 N8 C10 C7 -177(2)
N5 C7 C10 N7 10(3)
N6 C7 C10 N7 177(2)
N5 C7 C10 N8 -170(2)
N6 C7 C10 N8 -3(5)
C10 N8 C11 C12 -2(3)
N8 C11 C12 N7 1(3)
C10 N7 C12 C11 0(2)
Ni1 N7 C12 C11 -168(2)
C15 N9 C13 N10 -8(2)
Ni1 N9 C13 N10 175.0(13)
C15 N9 C13 C16 179.3(18)
Ni1 N9 C13 C16 3(2)
C14 N10 C13 N9 8(2)
C14 N10 C13 C16 178(2)
C13 N10 C14 C15 -4(2)
N10 C14 C15 N9 -1(2)
C13 N9 C15 C14 6(2)
Ni1 N9 C15 C14 -179.2(16)
C18 N11 C16 N12 -1(2)
Ni1 N11 C16 N12 174.7(13)
C18 N11 C16 C13 -176.3(19)
Ni1 N11 C16 C13 -1(2)
C17 N12 C16 N11 1(2)
C17 N12 C16 C13 176(2)
N9 C13 C16 N11 -1(3)
N10 C13 C16 N11 -171(2)
N9 C13 C16 N12 -176(2)
N10 C13 C16 N12 15(4)
C16 N12 C17 C18 -1(2)
N12 C17 C18 N11 0(3)
C16 N11 C18 C17 0(2)
Ni1 N11 C18 C17 -172.9(18)
C21 N15 C19 O7 150(7)
C20 N15 C19 O7 -51(11)
C24 N16 C22 O8 -153(6)
C23 N16 C22 O8 0(10)
C27 N17 C25 O9 -156(8)
C26 N17 C25 O9 18(11)
